data_2215451
loop_
_publ_author_name
'G\"orls, Helmar'
'Johannes Notni'
'Kempe, Kristian'
'Anders, Ernst'

_publ_section_title
;
 Diethyl 2,2'-(ethylenediimino)di(cyclopentenecarboxylate)
;
_journal_coeditor_code DN2230
_journal_issue 10
_journal_name_full 'Acta Crystallographica Section E'
_journal_page_first o4095
_journal_page_last o4095
_journal_paper_doi 10.1107/S1600536807045539
_journal_volume 63
_journal_year 2007
_chemical_formula_iupac 'C18 H28 N2 O4'
_chemical_formula_moiety 'C18 H28 N2 O4'
_chemical_formula_sum 'C18 H28 N2 O4'
_chemical_formula_weight 336.42
_chemical_name_systematic
;
Diethyl 2,2'-(ethylenediimino)di(cyclopentenecarboxylate)
;
_space_group_IT_number 2
_symmetry_cell_setting triclinic
_symmetry_space_group_name_Hall '-P 1'
_symmetry_space_group_name_H-M 'P -1'
_atom_sites_solution_hydrogens geom
_atom_sites_solution_primary direct
_atom_sites_solution_secondary difmap
_cell_angle_alpha 92.908(4)
_cell_angle_beta 95.723(5)
_cell_angle_gamma 97.278(5)
_cell_formula_units_Z 2
_cell_length_a 7.2622(4)
_cell_length_b 10.5603(9)
_cell_length_c 11.9036(9)
_cell_measurement_temperature 183(2)
_cell_volume 899.17(11)
_computing_cell_refinement 'DENZO (Otwinowski & Minor, 1997)'
_computing_data_collection 'COLLECT (Nonius, 1998)'
_computing_data_reduction 'DENZO (Otwinowski & Minor, 1997)'
_computing_molecular_graphics 'XP (Siemens, 1990)'
_computing_publication_material 'SHELXL97 (Sheldrick, 1997)'
_computing_structure_refinement 'SHELXL97 (Sheldrick, 1997)'
_computing_structure_solution 'SHELXS97 (Sheldrick, 1997)'
_diffrn_ambient_temperature 183(2)
_diffrn_measured_fraction_theta_full 0.967
_diffrn_measured_fraction_theta_max 0.967
_diffrn_measurement_device_type 'Nonius KappaCCD'
_diffrn_measurement_method '\f and \w'
_diffrn_radiation_monochromator graphite
_diffrn_radiation_source 'fine-focus sealed tube'
_diffrn_radiation_type MoK\a
_diffrn_radiation_wavelength 0.71073
_diffrn_reflns_av_R_equivalents 0.0255
_diffrn_reflns_av_sigmaI/netI 0.0537
_diffrn_reflns_limit_h_max 9
_diffrn_reflns_limit_h_min -9
_diffrn_reflns_limit_k_max 12
_diffrn_reflns_limit_k_min -13
_diffrn_reflns_limit_l_max 15
_diffrn_reflns_limit_l_min -15
_diffrn_reflns_number 6086
_diffrn_reflns_theta_full 27.42
_diffrn_reflns_theta_max 27.42
_diffrn_reflns_theta_min 2.52
_exptl_absorpt_coefficient_mu 0.088
_exptl_absorpt_correction_type none
_exptl_crystal_colour colourless
_exptl_crystal_density_diffrn 1.243
_exptl_crystal_density_method 'not measured'
_exptl_crystal_description prism
_exptl_crystal_F_000 364
_exptl_crystal_size_max 0.03
_exptl_crystal_size_mid 0.03
_exptl_crystal_size_min 0.02
_refine_diff_density_max 0.630
_refine_diff_density_min -0.383
_refine_ls_extinction_method none
_refine_ls_goodness_of_fit_ref 1.012
_refine_ls_hydrogen_treatment mixed
_refine_ls_matrix_type full
_refine_ls_number_parameters 227
_refine_ls_number_reflns 3981
_refine_ls_number_restraints 0
_refine_ls_restrained_S_all 1.012
_refine_ls_R_factor_all 0.0960
_refine_ls_R_factor_gt 0.0615
_refine_ls_shift/su_max 0.000
_refine_ls_shift/su_mean 0.000
_refine_ls_structure_factor_coef Fsqd
_refine_ls_weighting_details 'calc w=1/[\s^2^(Fo^2^)+(0.0888P)^2^+0.3965P] where P=(Fo^2^+2Fc^2^)/3'
_refine_ls_weighting_scheme calc
_refine_ls_wR_factor_gt 0.1540
_refine_ls_wR_factor_ref 0.1779
_reflns_number_gt 2742
_reflns_number_total 3981
_reflns_threshold_expression I>2\s(I)
_cod_data_source_file dn2230.cif
_cod_data_source_block I
_cod_original_sg_symbol_Hall -P1
_cod_original_sg_symbol_H-M P-1
_cod_database_code 2215451
_cod_database_fobs_code 2215451

loop_
_symmetry_equiv_pos_as_xyz
'x, y, z'
'-x, -y, -z'

loop_
_atom_site_type_symbol
_atom_site_label
_atom_site_fract_x
_atom_site_fract_y
_atom_site_fract_z
_atom_site_U_iso_or_equiv
_atom_site_adp_type
_atom_site_calc_flag
_atom_site_refinement_flags
_atom_site_occupancy
O O1 0.0548(2) 0.54795(15) 0.64357(12) 0.0394(4) Uani d . 1
O O2 0.1410(2) 0.58230(16) 0.83181(12) 0.0427(4) Uani d . 1
O O3 0.4505(2) -0.04109(16) 0.63702(14) 0.0432(4) Uani d . 1
O O4 0.3582(2) -0.07723(17) 0.80960(14) 0.0455(4) Uani d . 1
N N1 0.2322(3) 0.11600(17) 0.50903(16) 0.0350(4) Uani d . 1
N N2 0.2955(3) 0.40689(17) 0.52720(14) 0.0312(4) Uani d . 1
C C1 0.2004(3) 0.1990(2) 0.41747(18) 0.0359(5) Uani d . 1
H H1A 0.0697 0.2174 0.4128 0.043 Uiso calc R 1
H H1B 0.2180 0.1539 0.3451 0.043 Uiso calc R 1
C C2 0.3316(3) 0.3252(2) 0.43306(17) 0.0333(5) Uani d . 1
H H2A 0.4621 0.3065 0.4451 0.040 Uiso calc R 1
H H2B 0.3183 0.3713 0.3629 0.040 Uiso calc R 1
C C3 0.3759(3) 0.40687(18) 0.63412(17) 0.0289(4) Uani d . 1
C C4 0.5496(3) 0.3452(2) 0.66374(18) 0.0346(5) Uani d . 1
H H4A 0.6602 0.3943 0.6368 0.042 Uiso calc R 1
H H4B 0.5350 0.2562 0.6305 0.042 Uiso calc R 1
C C5 0.5669(4) 0.3486(3) 0.7932(2) 0.0467(6) Uani d . 1
H H5A 0.6994 0.3691 0.8246 0.056 Uiso calc R 1
H H5B 0.5168 0.2646 0.8187 0.056 Uiso calc R 1
C C6 0.4537(3) 0.4526(2) 0.83228(19) 0.0405(5) Uani d . 1
H H6A 0.3841 0.4256 0.8963 0.049 Uiso calc R 1
H H6B 0.5356 0.5339 0.8553 0.049 Uiso calc R 1
C C7 0.3224(3) 0.46606(19) 0.72838(17) 0.0309(5) Uani d . 1
C C8 0.1630(3) 0.5333(2) 0.72661(18) 0.0327(5) Uani d . 1
C C9 -0.0083(4) 0.6581(3) 0.8407(2) 0.0553(7) Uani d . 1
H H9A -0.1290 0.6082 0.8098 0.066 Uiso calc R 1
H H9B 0.0124 0.7355 0.7977 0.066 Uiso calc R 1
C C10 -0.0100(6) 0.6945(5) 0.9631(3) 0.1147(18) Uani d . 1
H H10A -0.1145 0.7429 0.9731 0.172 Uiso calc R 1
H H10B 0.1076 0.7476 0.9916 0.172 Uiso calc R 1
H H10C -0.0244 0.6171 1.0052 0.172 Uiso calc R 1
C C11 0.1436(3) 0.11193(19) 0.60260(18) 0.0321(5) Uani d . 1
C C12 -0.0269(3) 0.1780(2) 0.6155(2) 0.0382(5) Uani d . 1
H H12A -0.1329 0.1401 0.5602 0.046 Uiso calc R 1
H H12B -0.0001 0.2706 0.6046 0.046 Uiso calc R 1
C C13 -0.0699(4) 0.1559(3) 0.7355(3) 0.0665(9) Uani d . 1
H H13A -0.2024 0.1194 0.7355 0.080 Uiso calc R 1
H H13B -0.0483 0.2380 0.7818 0.080 Uiso calc R 1
C C14 0.0571(3) 0.0636(2) 0.7851(2) 0.0405(5) Uani d . 1
H H14A 0.1269 0.1001 0.8576 0.049 Uiso calc R 1
H H14B -0.0158 -0.0192 0.7979 0.049 Uiso calc R 1
C C15 0.1879(3) 0.0473(2) 0.69595(18) 0.0337(5) Uani d . 1
C C16 0.3416(3) -0.0251(2) 0.70755(18) 0.0351(5) Uani d . 1
C C17 0.5103(4) -0.1500(3) 0.8320(2) 0.0519(7) Uani d . 1
H H17A 0.6303 -0.0979 0.8223 0.062 Uiso calc R 1
H H17B 0.4946 -0.2272 0.7794 0.062 Uiso calc R 1
C C18 0.5081(6) -0.1870(4) 0.9510(3) 0.0802(10) Uani d . 1
H H18A 0.6131 -0.2344 0.9708 0.120 Uiso calc R 1
H H18B 0.3906 -0.2411 0.9587 0.120 Uiso calc R 1
H H18C 0.5192 -0.1099 1.0019 0.120 Uiso calc R 1
H H1N1 0.328(4) 0.078(3) 0.507(2) 0.047(7) Uiso d . 1
H H1N2 0.195(4) 0.440(3) 0.518(2) 0.049(7) Uiso d . 1

loop_
_atom_site_aniso_label
_atom_site_aniso_U_11
_atom_site_aniso_U_22
_atom_site_aniso_U_33
_atom_site_aniso_U_12
_atom_site_aniso_U_13
_atom_site_aniso_U_23
O1 0.0418(9) 0.0456(9) 0.0326(8) 0.0212(7) -0.0044(7) -0.0017(7)
O2 0.0425(9) 0.0581(10) 0.0312(8) 0.0258(8) 0.0008(7) -0.0043(7)
O3 0.0447(9) 0.0448(9) 0.0456(9) 0.0215(7) 0.0105(7) 0.0078(7)
O4 0.0471(9) 0.0554(10) 0.0398(9) 0.0243(8) 0.0076(7) 0.0094(8)
N1 0.0373(10) 0.0286(9) 0.0410(10) 0.0133(8) 0.0039(8) -0.0003(8)
N2 0.0338(9) 0.0308(9) 0.0303(9) 0.0133(8) 0.0005(7) -0.0015(7)
C1 0.0427(12) 0.0332(11) 0.0321(11) 0.0131(9) -0.0027(9) -0.0031(9)
C2 0.0391(11) 0.0331(11) 0.0294(10) 0.0126(9) 0.0029(9) 0.0000(8)
C3 0.0294(10) 0.0238(9) 0.0336(11) 0.0063(8) -0.0002(8) 0.0028(8)
C4 0.0330(11) 0.0327(11) 0.0390(12) 0.0125(9) -0.0011(9) 0.0000(9)
C5 0.0507(14) 0.0527(14) 0.0392(13) 0.0273(12) -0.0071(11) -0.0015(11)
C6 0.0400(12) 0.0476(13) 0.0352(12) 0.0188(10) -0.0033(9) -0.0021(10)
C7 0.0332(10) 0.0295(10) 0.0302(10) 0.0087(8) -0.0015(8) 0.0007(8)
C8 0.0355(11) 0.0327(11) 0.0304(10) 0.0083(9) 0.0022(9) -0.0005(8)
C9 0.0505(15) 0.081(2) 0.0395(13) 0.0388(14) 0.0015(11) -0.0127(13)
C10 0.104(3) 0.204(5) 0.0504(19) 0.099(3) 0.0024(18) -0.032(2)
C11 0.0314(10) 0.0230(9) 0.0409(12) 0.0053(8) 0.0016(9) -0.0069(8)
C12 0.0336(11) 0.0303(11) 0.0514(14) 0.0100(9) 0.0026(10) -0.0028(10)
C13 0.0704(18) 0.0708(19) 0.075(2) 0.0453(16) 0.0351(16) 0.0245(16)
C14 0.0396(12) 0.0420(13) 0.0413(13) 0.0120(10) 0.0057(10) -0.0035(10)
C15 0.0326(10) 0.0312(11) 0.0376(11) 0.0073(9) 0.0039(9) -0.0033(9)
C16 0.0356(11) 0.0342(11) 0.0369(12) 0.0105(9) 0.0037(9) 0.0008(9)
C17 0.0528(15) 0.0580(16) 0.0511(15) 0.0280(13) 0.0047(12) 0.0150(12)
C18 0.096(3) 0.081(2) 0.067(2) 0.028(2) -0.0014(18) 0.0152(18)

loop_
_atom_type_symbol
_atom_type_description
_atom_type_scat_dispersion_real
_atom_type_scat_dispersion_imag
_atom_type_scat_source
C C 0.0033 0.0016 'International Tables Vol C Tables 4.2.6.8 and 6.1.1.4'
H H 0.0000 0.0000 'International Tables Vol C Tables 4.2.6.8 and 6.1.1.4'
N N 0.0061 0.0033 'International Tables Vol C Tables 4.2.6.8 and 6.1.1.4'
O O 0.0106 0.0060 'International Tables Vol C Tables 4.2.6.8 and 6.1.1.4'

loop_
_geom_angle_atom_site_label_1
_geom_angle_atom_site_label_2
_geom_angle_atom_site_label_3
_geom_angle
C8 O2 C9 117.05(17)
C16 O4 C17 117.03(18)
C11 N1 C1 125.48(19)
C11 N1 H1N1 118.2(18)
C1 N1 H1N1 115.3(18)
C3 N2 C2 125.21(18)
C3 N2 H1N2 116.6(18)
C2 N2 H1N2 115.6(18)
N1 C1 C2 112.60(17)
N1 C1 H1A 109.1
C2 C1 H1A 109.1
N1 C1 H1B 109.1
C2 C1 H1B 109.1
H1A C1 H1B 107.8
N2 C2 C1 113.00(18)
N2 C2 H2A 109.0
C1 C2 H2A 109.0
N2 C2 H2B 109.0
C1 C2 H2B 109.0
H2A C2 H2B 107.8
N2 C3 C7 126.52(19)
N2 C3 C4 122.58(18)
C7 C3 C4 110.81(18)
C3 C4 C5 103.39(17)
C3 C4 H4A 111.1
C5 C4 H4A 111.1
C3 C4 H4B 111.1
C5 C4 H4B 111.1
H4A C4 H4B 109.0
C4 C5 C6 106.65(18)
C4 C5 H5A 110.4
C6 C5 H5A 110.4
C4 C5 H5B 110.4
C6 C5 H5B 110.4
H5A C5 H5B 108.6
C7 C6 C5 103.00(18)
C7 C6 H6A 111.2
C5 C6 H6A 111.2
C7 C6 H6B 111.2
C5 C6 H6B 111.2
H6A C6 H6B 109.1
C3 C7 C8 123.61(19)
C3 C7 C6 111.42(18)
C8 C7 C6 124.96(19)
O1 C8 O2 121.69(19)
O1 C8 C7 126.8(2)
O2 C8 C7 111.52(18)
O2 C9 C10 107.0(2)
O2 C9 H9A 110.3
C10 C9 H9A 110.3
O2 C9 H9B 110.3
C10 C9 H9B 110.3
H9A C9 H9B 108.6
C9 C10 H10A 109.5
C9 C10 H10B 109.5
H10A C10 H10B 109.5
C9 C10 H10C 109.5
H10A C10 H10C 109.5
H10B C10 H10C 109.5
N1 C11 C15 126.27(19)
N1 C11 C12 122.7(2)
C15 C11 C12 111.01(19)
C11 C12 C13 104.29(19)
C11 C12 H12A 110.9
C13 C12 H12A 110.9
C11 C12 H12B 110.9
C13 C12 H12B 110.9
H12A C12 H12B 108.9
C12 C13 C14 108.6(2)
C12 C13 H13A 110.0
C14 C13 H13A 110.0
C12 C13 H13B 110.0
C14 C13 H13B 110.0
H13A C13 H13B 108.4
C15 C14 C13 103.8(2)
C15 C14 H14A 111.0
C13 C14 H14A 111.0
C15 C14 H14B 111.0
C13 C14 H14B 111.0
H14A C14 H14B 109.0
C11 C15 C16 123.6(2)
C11 C15 C14 111.79(19)
C16 C15 C14 124.6(2)
O3 C16 O4 121.46(19)
O3 C16 C15 126.6(2)
O4 C16 C15 111.94(18)
O4 C17 C18 106.8(2)
O4 C17 H17A 110.4
C18 C17 H17A 110.4
O4 C17 H17B 110.4
C18 C17 H17B 110.4
H17A C17 H17B 108.6
C17 C18 H18A 109.5
C17 C18 H18B 109.5
H18A C18 H18B 109.5
C17 C18 H18C 109.5
H18A C18 H18C 109.5
H18B C18 H18C 109.5

loop_
_geom_bond_atom_site_label_1
_geom_bond_atom_site_label_2
_geom_bond_distance
O1 C8 1.229(2)
O2 C8 1.362(3)
O2 C9 1.436(3)
O3 C16 1.229(3)
O4 C16 1.360(3)
O4 C17 1.435(3)
N1 C11 1.340(3)
N1 C1 1.452(3)
N1 H1N1 0.85(3)
N2 C3 1.346(3)
N2 C2 1.445(3)
N2 H1N2 0.85(3)
C1 C2 1.528(3)
C1 H1A 0.9900
C1 H1B 0.9900
C2 H2A 0.9900
C2 H2B 0.9900
C3 C7 1.371(3)
C3 C4 1.510(3)
C4 C5 1.531(3)
C4 H4A 0.9900
C4 H4B 0.9900
C5 C6 1.534(3)
C5 H5A 0.9900
C5 H5B 0.9900
C6 C7 1.509(3)
C6 H6A 0.9900
C6 H6B 0.9900
C7 C8 1.432(3)
C9 C10 1.491(4)
C9 H9A 0.9900
C9 H9B 0.9900
C10 H10A 0.9800
C10 H10B 0.9800
C10 H10C 0.9800
C11 C15 1.366(3)
C11 C12 1.514(3)
C12 C13 1.515(4)
C12 H12A 0.9900
C12 H12B 0.9900
C13 C14 1.526(4)
C13 H13A 0.9900
C13 H13B 0.9900
C14 C15 1.511(3)
C14 H14A 0.9900
C14 H14B 0.9900
C15 C16 1.430(3)
C17 C18 1.490(4)
C17 H17A 0.9900
C17 H17B 0.9900
C18 H18A 0.9800
C18 H18B 0.9800
C18 H18C 0.9800

loop_
_geom_hbond_atom_site_label_D
_geom_hbond_atom_site_label_H
_geom_hbond_atom_site_label_A
_geom_hbond_site_symmetry_A
_geom_hbond_distance_DH
_geom_hbond_distance_HA
_geom_hbond_distance_DA
_geom_hbond_angle_DHA
N1 H1N1 O3 . 0.85(3) 2.23(3) 2.833(2) 128(2)
N1 H1N1 O3 2_656 0.85(3) 2.52(3) 3.175(3) 135(2)
N2 H1N2 O1 . 0.85(3) 2.23(3) 2.851(2) 130(2)
N2 H1N2 O1 2_566 0.85(3) 2.53(3) 3.195(2) 136(2)

loop_
_cod_related_entry_id
_cod_related_entry_database
_cod_related_entry_code
1 ChemSpider 21123396
